data_7209817
loop_
_publ_author_name
'Yates, Jane L. R.'
'Sparkes, Hazel A.'

_publ_section_title
;
 4-Bromo-trans-cinnamic acid: structural characterisation and
 crystallographic investigation into the solid state [2 + 2] cycloaddition
 reaction and temperature induced phase transition
;
_journal_issue 18
_journal_name_full CrystEngComm
_journal_page_first 3547
_journal_paper_doi 10.1039/c3ce40300a
_journal_volume 15
_journal_year 2013
_chemical_formula_moiety 'C20.80 H18 Br2 O4.90'
_chemical_formula_sum 'C20.8 H18 Br2 O4.9'
_chemical_formula_weight 506.17
_chemical_name_systematic
;
?
;
_space_group_IT_number 2
_symmetry_cell_setting triclinic
_symmetry_space_group_name_Hall '-P 1'
_symmetry_space_group_name_H-M 'P -1'
_atom_sites_solution_hydrogens geom
_atom_sites_solution_primary direct
_atom_sites_solution_secondary difmap
_audit_creation_method SHELXL-97
_cell_angle_alpha 98.753(3)
_cell_angle_beta 102.761(3)
_cell_angle_gamma 103.029(3)
_cell_formula_units_Z 4
_cell_length_a 11.3180(4)
_cell_length_b 11.3592(4)
_cell_length_c 16.8666(6)
_cell_measurement_reflns_used 6260
_cell_measurement_temperature 120(2)
_cell_measurement_theta_max 30.5730
_cell_measurement_theta_min 2.5565
_cell_volume 2013.34(13)
_computing_cell_refinement
;
CrysAlisPro, Agilent Technologies,
Version 1.171.34.49 (release 20-01-2011 CrysAlis171 .NET)
(compiled Jan 20 2011,15:58:25)
;
_computing_data_collection
;
CrysAlisPro, Agilent Technologies,
Version 1.171.34.49 (release 20-01-2011 CrysAlis171 .NET)
(compiled Jan 20 2011,15:58:25)
;
_computing_data_reduction
;
CrysAlisPro, Agilent Technologies,
Version 1.171.34.49 (release 20-01-2011 CrysAlis171 .NET)
(compiled Jan 20 2011,15:58:25)
;
_computing_molecular_graphics 'ORTEP3 for Windows (Farrugia, 1997)'
_computing_publication_material 'WinGX publication routines (Farrugia, 1999)'
_computing_structure_refinement 'SHELXL-97 (Sheldrick, 2008)'
_computing_structure_solution 'SHELXS-97 (Sheldrick, 2008)'
_diffrn_ambient_temperature 120(2)
_diffrn_detector_area_resol_mean 16.1511
_diffrn_measured_fraction_theta_full 0.999
_diffrn_measured_fraction_theta_max 0.996
_diffrn_measurement_device_type 'Xcalibur, Sapphire3, Gemini ultra'
_diffrn_measurement_method '\w scans'
_diffrn_radiation_monochromator graphite
_diffrn_radiation_source 'Enhance (Mo) X-ray Source'
_diffrn_radiation_type MoK\a
_diffrn_radiation_wavelength 0.71073
_diffrn_reflns_av_R_equivalents 0.0354
_diffrn_reflns_av_sigmaI/netI 0.0546
_diffrn_reflns_limit_h_max 12
_diffrn_reflns_limit_h_min -15
_diffrn_reflns_limit_k_max 13
_diffrn_reflns_limit_k_min -15
_diffrn_reflns_limit_l_max 22
_diffrn_reflns_limit_l_min -22
_diffrn_reflns_number 18052
_diffrn_reflns_theta_full 26.00
_diffrn_reflns_theta_max 28.28
_diffrn_reflns_theta_min 2.56
_exptl_absorpt_coefficient_mu 4.055
_exptl_absorpt_correction_T_max 0.742
_exptl_absorpt_correction_T_min 0.659
_exptl_absorpt_correction_type analytical
_exptl_absorpt_process_details
;
CrysAlisPro, Agilent Technologies,
Version 1.171.34.49 (release 20-01-2011 CrysAlis171 .NET)
(compiled Jan 20 2011,15:58:25)
Analytical numeric absorption correction using a multifaceted crystal
model based on expressions derived by R.C. Clark & J.S. Reid.
(Clark, R. C. & Reid, J. S. (1995). Acta Cryst. A51, 887-897)
;
_exptl_crystal_colour colourless
_exptl_crystal_density_diffrn 1.670
_exptl_crystal_density_method 'not measured'
_exptl_crystal_description block
_exptl_crystal_F_000 1008
_exptl_crystal_size_max 0.30
_exptl_crystal_size_mid 0.23
_exptl_crystal_size_min 0.18
_refine_diff_density_max 1.408
_refine_diff_density_min -0.825
_refine_diff_density_rms 0.123
_refine_ls_extinction_method none
_refine_ls_goodness_of_fit_ref 1.035
_refine_ls_hydrogen_treatment constr
_refine_ls_matrix_type full
_refine_ls_number_parameters 552
_refine_ls_number_reflns 9966
_refine_ls_number_restraints 156
_refine_ls_restrained_S_all 1.031
_refine_ls_R_factor_all 0.0629
_refine_ls_R_factor_gt 0.0459
_refine_ls_shift/su_max 0.001
_refine_ls_shift/su_mean 0.000
_refine_ls_structure_factor_coef Fsqd
_refine_ls_weighting_details 'calc w=1/[\s^2^(Fo^2^)+(0.0628P)^2^+0.7356P] where P=(Fo^2^+2Fc^2^)/3'
_refine_ls_weighting_scheme calc
_refine_ls_wR_factor_gt 0.1095
_refine_ls_wR_factor_ref 0.1198
_reflns_number_gt 7972
_reflns_number_total 9966
_reflns_threshold_expression >2sigma(I)
_cod_data_source_file c3ce40300a.txt
_cod_data_source_block irradiationproduct
_cod_original_cell_volume 2013.34(12)
_cod_original_formula_sum 'C20.80 H18 Br2 O4.90'
_cod_database_code 7209817

loop_
_symmetry_equiv_pos_as_xyz
'x, y, z'
'-x, -y, -z'

loop_
_atom_site_label
_atom_site_type_symbol
_atom_site_fract_x
_atom_site_fract_y
_atom_site_fract_z
_atom_site_U_iso_or_equiv
_atom_site_adp_type
_atom_site_occupancy
_atom_site_symmetry_multiplicity
_atom_site_calc_flag
_atom_site_refinement_flags
_atom_site_disorder_assembly
_atom_site_disorder_group
Br1 Br 0.35458(3) 0.97868(3) 0.11572(2) 0.02750(10) Uani 1 1 d . . .
Br2 Br 0.80098(4) 0.88477(3) 0.50402(2) 0.02847(10) Uani 1 1 d . . .
Br3 Br 0.43726(3) 0.34894(3) 0.17056(2) 0.02688(10) Uani 1 1 d . . .
Br4 Br 1.14596(4) 0.78990(3) 0.49028(2) 0.03078(10) Uani 1 1 d . . .
O1 O 0.8069(2) 0.5422(2) -0.10449(14) 0.0282(5) Uani 1 1 d . . .
H1 H 0.8164 0.4748 -0.1266 0.034 Uiso 1 1 calc R . .
O2 O 0.8182(2) 0.4543(2) 0.00557(15) 0.0261(5) Uani 1 1 d . . .
O3 O 1.0556(2) 0.7041(2) 0.03372(15) 0.0274(5) Uani 1 1 d . . .
H3 H 1.1096 0.6663 0.0268 0.033 Uiso 1 1 calc R . .
O4 O 1.0731(2) 0.6319(2) 0.15079(15) 0.0288(6) Uani 1 1 d . . .
O5 O 1.1157(2) 0.1238(2) 0.07457(14) 0.0221(5) Uani 1 1 d . . .
H5 H 1.1049 0.0662 0.0338 0.026 Uiso 1 1 calc R . .
O6 O 0.9131(2) 0.0325(2) 0.06340(14) 0.0242(5) Uani 1 1 d . . .
O7 O 1.2939(2) 0.1558(2) 0.31651(16) 0.0327(6) Uani 1 1 d . . .
H7 H 1.3188 0.0925 0.3219 0.039 Uiso 1 1 calc R . .
O8 O 1.1224(2) 0.0180(2) 0.22963(16) 0.0278(5) Uani 1 1 d . . .
O9A O 0.3868(4) 0.9896(4) 0.3785(3) 0.0347(10) Uani 0.75 1 d PDU A 1
O9B O 0.3673(11) 0.9632(13) 0.3503(9) 0.039(3) Uani 0.25 1 d PDU B 2
O10 O 0.5471(10) 0.4310(10) 0.4304(6) 0.071(2) Uiso 0.40 1 d PDU . 1
C1 C 0.5031(3) 0.6765(3) 0.1069(2) 0.0216(7) Uani 1 1 d . . .
H1A H 0.4786 0.5944 0.1149 0.026 Uiso 1 1 calc R . .
C2 C 0.4265(3) 0.7541(3) 0.1164(2) 0.0230(7) Uani 1 1 d . . .
H2 H 0.3499 0.7252 0.1304 0.028 Uiso 1 1 calc R . .
C3 C 0.4621(3) 0.8741(3) 0.10526(19) 0.0205(7) Uani 1 1 d . . .
C4 C 0.5735(3) 0.9174(3) 0.0849(2) 0.0229(7) Uani 1 1 d . . .
H4 H 0.5974 0.9997 0.0772 0.028 Uiso 1 1 calc R . .
C5 C 0.6501(3) 0.8387(3) 0.0759(2) 0.0249(7) Uani 1 1 d . . .
H5A H 0.7274 0.8685 0.0628 0.030 Uiso 1 1 calc R . .
C6 C 0.6157(3) 0.7166(3) 0.08572(19) 0.0184(6) Uani 1 1 d . . .
C7 C 0.6958(3) 0.6285(3) 0.07691(19) 0.0189(6) Uani 1 1 d . . .
H7A H 0.6440 0.5404 0.0605 0.023 Uiso 1 1 calc R . .
C8 C 0.7871(3) 0.6565(3) 0.0204(2) 0.0207(7) Uani 1 1 d . . .
H8 H 0.7693 0.7176 -0.0143 0.025 Uiso 1 1 calc R . .
C9 C 0.8043(3) 0.5413(3) -0.0267(2) 0.0231(7) Uani 1 1 d . . .
C10 C 0.7502(4) 0.6404(3) 0.2832(2) 0.0271(8) Uani 1 1 d . . .
H10 H 0.7069 0.5561 0.2595 0.033 Uiso 1 1 calc R . .
C11 C 0.7463(3) 0.6915(3) 0.3628(2) 0.0271(8) Uani 1 1 d . . .
H11 H 0.7004 0.6432 0.3929 0.033 Uiso 1 1 calc R . .
C12 C 0.8099(3) 0.8130(3) 0.39664(19) 0.0206(7) Uani 1 1 d . . .
C13 C 0.8767(3) 0.8840(3) 0.3540(2) 0.0281(8) Uani 1 1 d . . .
H13 H 0.9206 0.9679 0.3786 0.034 Uiso 1 1 calc R . .
C14 C 0.8800(3) 0.8324(3) 0.2743(2) 0.0254(7) Uani 1 1 d . . .
H14 H 0.9264 0.8814 0.2448 0.030 Uiso 1 1 calc R . .
C15 C 0.8158(3) 0.7098(3) 0.23778(19) 0.0184(6) Uani 1 1 d . . .
C16 C 0.8152(3) 0.6484(3) 0.15245(19) 0.0189(6) Uani 1 1 d . . .
H16 H 0.8323 0.5663 0.1554 0.023 Uiso 1 1 calc R . .
C17 C 0.8972(3) 0.7127(3) 0.10183(19) 0.0194(6) Uani 1 1 d . . .
H17 H 0.9122 0.8044 0.1172 0.023 Uiso 1 1 calc R . .
C18 C 1.0181(3) 0.6803(3) 0.1002(2) 0.0217(7) Uani 1 1 d . . .
C19 C 0.7531(3) 0.2440(3) 0.2750(2) 0.0242(7) Uani 1 1 d . . .
H19 H 0.7895 0.2287 0.3275 0.029 Uiso 1 1 calc R . .
C20 C 0.6421(3) 0.2793(3) 0.2636(2) 0.0265(8) Uani 1 1 d . . .
H20 H 0.6030 0.2889 0.3077 0.032 Uiso 1 1 calc R . .
C21 C 0.5893(3) 0.3002(3) 0.1863(2) 0.0196(6) Uani 1 1 d . . .
C22 C 0.6450(3) 0.2877(3) 0.1223(2) 0.0229(7) Uani 1 1 d . . .
H22 H 0.6079 0.3027 0.0699 0.028 Uiso 1 1 calc R . .
C23 C 0.7572(3) 0.2525(3) 0.1353(2) 0.0208(7) Uani 1 1 d . . .
H23 H 0.7962 0.2435 0.0911 0.025 Uiso 1 1 calc R . .
C24 C 0.8126(3) 0.2304(3) 0.21160(19) 0.0177(6) Uani 1 1 d . . .
C25 C 0.9291(3) 0.1861(3) 0.22589(18) 0.0176(6) Uani 1 1 d . . .
H25 H 0.9035 0.0951 0.2233 0.021 Uiso 1 1 calc R . .
C26 C 1.0229(3) 0.2110(3) 0.17209(19) 0.0176(6) Uani 1 1 d . . .
H26 H 1.0220 0.2905 0.1538 0.021 Uiso 1 1 calc R . .
C27 C 1.0119(3) 0.1121(3) 0.09873(19) 0.0191(6) Uani 1 1 d . . .
C28 C 1.1069(3) 0.4128(3) 0.4355(2) 0.0237(7) Uani 1 1 d . . .
H28 H 1.1209 0.3511 0.4659 0.028 Uiso 1 1 calc R . .
C29 C 1.1330(4) 0.5333(3) 0.4776(2) 0.0261(7) Uani 1 1 d . . .
H29 H 1.1658 0.5547 0.5363 0.031 Uiso 1 1 calc R . .
C30 C 1.1114(3) 0.6223(3) 0.4341(2) 0.0217(7) Uani 1 1 d . . .
C31 C 1.0640(3) 0.5936(3) 0.3485(2) 0.0260(8) Uani 1 1 d . . .
H31 H 1.0490 0.6559 0.3190 0.031 Uiso 1 1 calc R . .
C32 C 1.0391(3) 0.4726(3) 0.3068(2) 0.0255(7) Uani 1 1 d . . .
H32 H 1.0068 0.4523 0.2480 0.031 Uiso 1 1 calc R . .
C33 C 1.0603(3) 0.3790(3) 0.34890(19) 0.0179(6) Uani 1 1 d . . .
C34 C 1.0416(3) 0.2474(3) 0.30598(19) 0.0172(6) Uani 1 1 d . . .
H34 H 1.0459 0.1920 0.3467 0.021 Uiso 1 1 calc R . .
C35 C 1.1346(3) 0.2338(3) 0.24974(19) 0.0197(6) Uani 1 1 d . . .
H35 H 1.2026 0.3111 0.2569 0.024 Uiso 1 1 calc R . .
C36 C 1.1820(3) 0.1234(3) 0.2618(2) 0.0213(7) Uani 1 1 d . . .
C37A C 0.5179(4) 1.0470(5) 0.3986(3) 0.0374(12) Uani 0.75 1 d PDU A 1
H37A H 0.5584 1.0475 0.4571 0.045 Uiso 0.75 1 calc PR A 1
H37B H 0.5335 1.1333 0.3909 0.045 Uiso 0.75 1 calc PR A 1
C37B C 0.4912(13) 0.9543(15) 0.3558(11) 0.040(2) Uani 0.25 1 d PDU B 2
H37C H 0.5477 1.0027 0.4102 0.048 Uiso 0.25 1 calc PR B 2
H37D H 0.5221 0.9883 0.3112 0.048 Uiso 0.25 1 calc PR B 2
C38A C 0.5678(5) 0.9709(5) 0.3401(3) 0.0403(12) Uani 0.75 1 d PDU A 1
H38A H 0.6583 0.9786 0.3629 0.048 Uiso 0.75 1 calc PR A 1
H38B H 0.5543 0.9931 0.2849 0.048 Uiso 0.75 1 calc PR A 1
C38B C 0.4912(14) 0.8209(14) 0.347(2) 0.038(3) Uani 0.25 1 d PDU B 2
H38C H 0.5425 0.8066 0.3985 0.046 Uiso 0.25 1 calc PR B 2
H38D H 0.5246 0.7941 0.2998 0.046 Uiso 0.25 1 calc PR B 2
C39A C 0.4879(5) 0.8442(6) 0.3362(7) 0.0430(18) Uani 0.75 1 d PDU A 1
H39A H 0.5205 0.8116 0.3853 0.052 Uiso 0.75 1 calc PR A 1
H39B H 0.4837 0.7857 0.2850 0.052 Uiso 0.75 1 calc PR A 1
C39B C 0.3552(12) 0.7534(13) 0.3313(10) 0.034(2) Uani 0.25 1 d PDU B 2
H39C H 0.3308 0.6798 0.2854 0.041 Uiso 0.25 1 calc PR B 2
H39D H 0.3382 0.7268 0.3819 0.041 Uiso 0.25 1 calc PR B 2
C40A C 0.3613(5) 0.8657(4) 0.3354(3) 0.0406(12) Uani 0.75 1 d PDU A 1
H40A H 0.3100 0.8538 0.2776 0.049 Uiso 0.75 1 calc PR A 1
H40B H 0.3154 0.8080 0.3638 0.049 Uiso 0.75 1 calc PR A 1
C40B C 0.2856(13) 0.8463(10) 0.3082(9) 0.032(3) Uani 0.25 1 d PDU B 2
H40C H 0.2648 0.8405 0.2473 0.038 Uiso 0.25 1 calc PR B 2
H40D H 0.2066 0.8322 0.3258 0.038 Uiso 0.25 1 calc PR B 2
C41 C 0.5376(17) 0.3943(14) 0.5057(7) 0.067(2) Uiso 0.40 1 d PDU . 1
C42 C 0.5435(19) 0.5158(14) 0.5585(9) 0.076(2) Uiso 0.40 1 d PDU . 1
C43 C 0.4913(18) 0.5855(16) 0.4963(8) 0.075(2) Uiso 0.40 1 d PDU . 1
C44 C 0.4605(15) 0.5015(15) 0.4123(9) 0.072(2) Uiso 0.40 1 d PDU . 1
O11 O 0.423(2) 0.563(2) 0.3962(13) 0.074(3) Uiso 0.20 1 d PU C 2
O12 O 0.522(3) 0.563(2) 0.5504(14) 0.080(3) Uiso 0.20 1 d PU D 2

loop_
_atom_site_aniso_label
_atom_site_aniso_U_11
_atom_site_aniso_U_22
_atom_site_aniso_U_33
_atom_site_aniso_U_23
_atom_site_aniso_U_13
_atom_site_aniso_U_12
Br1 0.02724(19) 0.02507(18) 0.03214(19) 0.00421(15) 0.00737(14) 0.01266(15)
Br2 0.0393(2) 0.02349(18) 0.01981(17) -0.00069(14) 0.00242(14) 0.01156(16)
Br3 0.02020(17) 0.02625(19) 0.03449(19) 0.01001(15) 0.00447(14) 0.00722(14)
Br4 0.0437(2) 0.01611(17) 0.02711(19) -0.00216(14) 0.00430(16) 0.00668(15)
O1 0.0313(14) 0.0307(14) 0.0222(12) 0.0035(11) 0.0083(10) 0.0077(11)
O2 0.0286(13) 0.0239(13) 0.0278(12) 0.0059(11) 0.0107(10) 0.0075(11)
O3 0.0233(13) 0.0320(14) 0.0307(13) 0.0085(12) 0.0118(10) 0.0094(11)
O4 0.0260(13) 0.0344(14) 0.0283(13) 0.0095(12) 0.0058(10) 0.0126(11)
O5 0.0206(12) 0.0205(12) 0.0207(11) -0.0023(10) 0.0066(9) 0.0003(10)
O6 0.0220(12) 0.0218(12) 0.0211(11) -0.0047(10) 0.0061(9) -0.0037(10)
O7 0.0283(14) 0.0297(14) 0.0352(14) 0.0008(12) -0.0033(11) 0.0133(12)
O8 0.0272(13) 0.0192(12) 0.0339(13) 0.0035(11) 0.0049(10) 0.0043(10)
O9A 0.035(2) 0.040(2) 0.032(2) 0.0092(19) 0.0062(18) 0.0179(18)
O9B 0.039(4) 0.035(5) 0.036(5) 0.010(4) -0.006(4) 0.012(4)
C1 0.0239(17) 0.0155(15) 0.0245(16) 0.0070(13) 0.0069(13) 0.0014(13)
C2 0.0190(16) 0.0225(17) 0.0249(16) 0.0037(14) 0.0065(13) 0.0010(13)
C3 0.0219(16) 0.0185(16) 0.0183(15) -0.0010(13) 0.0015(12) 0.0070(13)
C4 0.0234(17) 0.0172(16) 0.0299(17) 0.0080(14) 0.0083(14) 0.0059(13)
C5 0.0180(16) 0.0235(17) 0.0338(19) 0.0118(16) 0.0084(14) 0.0015(14)
C6 0.0188(16) 0.0164(15) 0.0190(15) 0.0042(13) 0.0029(12) 0.0046(13)
C7 0.0168(15) 0.0186(16) 0.0221(15) 0.0053(13) 0.0070(12) 0.0041(13)
C8 0.0190(16) 0.0237(17) 0.0221(15) 0.0099(14) 0.0067(12) 0.0064(13)
C9 0.0136(15) 0.0299(19) 0.0215(16) 0.0006(15) 0.0048(12) 0.0005(14)
C10 0.035(2) 0.0161(16) 0.0258(17) 0.0012(14) 0.0081(15) -0.0008(15)
C11 0.034(2) 0.0185(17) 0.0237(17) 0.0034(14) 0.0093(15) -0.0037(15)
C12 0.0253(17) 0.0176(16) 0.0152(14) -0.0022(13) 0.0002(12) 0.0075(13)
C13 0.0293(19) 0.0149(16) 0.0318(19) -0.0021(15) 0.0032(15) -0.0012(14)
C14 0.0307(19) 0.0184(16) 0.0270(17) 0.0072(14) 0.0104(14) 0.0026(14)
C15 0.0176(15) 0.0169(15) 0.0215(15) 0.0050(13) 0.0051(12) 0.0057(12)
C16 0.0185(16) 0.0182(15) 0.0212(15) 0.0057(13) 0.0060(12) 0.0055(13)
C17 0.0206(16) 0.0173(15) 0.0217(15) 0.0081(13) 0.0060(13) 0.0048(13)
C18 0.0191(16) 0.0163(16) 0.0257(16) 0.0024(14) 0.0038(13) 0.0003(13)
C19 0.0239(17) 0.0315(19) 0.0193(16) 0.0116(15) 0.0028(13) 0.0107(15)
C20 0.0271(18) 0.032(2) 0.0221(16) 0.0077(15) 0.0097(14) 0.0078(16)
C21 0.0145(15) 0.0172(15) 0.0241(16) 0.0035(13) 0.0007(12) 0.0032(12)
C22 0.0257(18) 0.0197(16) 0.0179(15) 0.0036(13) -0.0013(13) 0.0025(14)
C23 0.0229(17) 0.0191(16) 0.0193(15) 0.0034(13) 0.0074(13) 0.0022(13)
C24 0.0175(15) 0.0127(14) 0.0175(14) -0.0007(12) 0.0009(12) -0.0004(12)
C25 0.0230(16) 0.0129(14) 0.0151(14) 0.0021(12) 0.0051(12) 0.0019(12)
C26 0.0181(15) 0.0131(14) 0.0181(15) 0.0019(12) 0.0018(12) 0.0014(12)
C27 0.0211(16) 0.0187(16) 0.0166(14) 0.0051(13) 0.0036(12) 0.0040(13)
C28 0.0336(19) 0.0205(17) 0.0182(15) 0.0057(14) 0.0050(13) 0.0105(15)
C29 0.036(2) 0.0246(18) 0.0162(15) 0.0014(14) 0.0033(14) 0.0105(15)
C30 0.0226(17) 0.0157(15) 0.0231(16) -0.0007(13) 0.0048(13) 0.0024(13)
C31 0.0310(19) 0.0198(17) 0.0236(17) 0.0060(14) -0.0025(14) 0.0082(15)
C32 0.0321(19) 0.0201(17) 0.0174(15) 0.0018(14) -0.0036(13) 0.0048(15)
C33 0.0183(15) 0.0155(15) 0.0175(15) 0.0008(13) 0.0027(12) 0.0034(12)
C34 0.0183(15) 0.0164(15) 0.0166(14) 0.0040(12) 0.0030(12) 0.0052(12)
C35 0.0173(15) 0.0197(16) 0.0181(15) -0.0005(13) 0.0023(12) 0.0022(13)
C36 0.0213(16) 0.0237(17) 0.0200(15) 0.0035(14) 0.0073(13) 0.0073(14)
C37A 0.033(3) 0.041(3) 0.037(3) 0.009(2) 0.003(2) 0.014(2)
C37B 0.038(4) 0.043(4) 0.040(4) 0.009(4) 0.004(4) 0.018(4)
C38A 0.039(3) 0.054(3) 0.032(2) 0.014(2) 0.007(2) 0.020(3)
C38B 0.039(5) 0.039(5) 0.039(5) 0.009(5) 0.001(4) 0.024(4)
C39A 0.046(3) 0.047(3) 0.035(3) 0.004(3) 0.003(2) 0.021(3)
C39B 0.036(5) 0.036(5) 0.035(5) 0.013(4) 0.003(4) 0.021(4)
C40A 0.042(3) 0.039(3) 0.037(3) 0.007(2) 0.004(2) 0.011(2)
C40B 0.034(5) 0.030(5) 0.029(5) 0.010(4) 0.000(5) 0.010(5)

loop_
_atom_type_symbol
_atom_type_description
_atom_type_scat_dispersion_real
_atom_type_scat_dispersion_imag
_atom_type_scat_source
C C 0.0033 0.0016 'International Tables Vol C Tables 4.2.6.8 and 6.1.1.4'
H H 0.0000 0.0000 'International Tables Vol C Tables 4.2.6.8 and 6.1.1.4'
O O 0.0106 0.0060 'International Tables Vol C Tables 4.2.6.8 and 6.1.1.4'
Br Br -0.2901 2.4595 'International Tables Vol C Tables 4.2.6.8 and 6.1.1.4'

loop_
_geom_angle_atom_site_label_1
_geom_angle_atom_site_label_2
_geom_angle_atom_site_label_3
_geom_angle
C9 O1 H1 109.5
C18 O3 H3 109.5
C27 O5 H5 109.5
C36 O7 H7 109.5
C40A O9A C37A 109.6(4)
C40B O9B C37B 107.0(13)
C44 O10 C41 107.3(12)
C2 C1 C6 121.2(3)
C2 C1 H1A 119.4
C6 C1 H1A 119.4
C3 C2 C1 119.7(3)
C3 C2 H2 120.1
C1 C2 H2 120.1
C4 C3 C2 120.7(3)
C4 C3 Br1 119.8(3)
C2 C3 Br1 119.5(3)
C3 C4 C5 119.1(3)
C3 C4 H4 120.4
C5 C4 H4 120.4
C4 C5 C6 121.4(3)
C4 C5 H5A 119.3
C6 C5 H5A 119.3
C1 C6 C5 117.9(3)
C1 C6 C7 118.8(3)
C5 C6 C7 123.2(3)
C6 C7 C8 115.4(3)
C6 C7 C16 116.2(3)
C8 C7 C16 88.4(2)
C6 C7 H7A 111.6
C8 C7 H7A 111.6
C16 C7 H7A 111.6
C9 C8 C7 112.6(3)
C9 C8 C17 110.7(3)
C7 C8 C17 88.1(2)
C9 C8 H8 114.2
C7 C8 H8 114.2
C17 C8 H8 114.2
O2 C9 O1 122.6(3)
O2 C9 C8 122.1(3)
O1 C9 C8 115.2(3)
C15 C10 C11 121.6(3)
C15 C10 H10 119.2
C11 C10 H10 119.2
C12 C11 C10 118.6(3)
C12 C11 H11 120.7
C10 C11 H11 120.7
C11 C12 C13 121.4(3)
C11 C12 Br2 118.8(3)
C13 C12 Br2 119.7(3)
C12 C13 C14 119.7(3)
C12 C13 H13 120.2
C14 C13 H13 120.2
C15 C14 C13 120.5(3)
C15 C14 H14 119.8
C13 C14 H14 119.8
C10 C15 C14 118.2(3)
C10 C15 C16 118.5(3)
C14 C15 C16 123.3(3)
C15 C16 C17 122.1(3)
C15 C16 C7 119.5(3)
C17 C16 C7 88.7(2)
C15 C16 H16 108.3
C17 C16 H16 108.3
C7 C16 H16 108.3
C18 C17 C16 118.4(3)
C18 C17 C8 115.4(3)
C16 C17 C8 90.1(2)
C18 C17 H17 110.5
C16 C17 H17 110.5
C8 C17 H17 110.5
O4 C18 O3 123.1(3)
O4 C18 C17 124.9(3)
O3 C18 C17 111.9(3)
C20 C19 C24 121.8(3)
C20 C19 H19 119.1
C24 C19 H19 119.1
C19 C20 C21 118.5(3)
C19 C20 H20 120.8
C21 C20 H20 120.8
C22 C21 C20 121.5(3)
C22 C21 Br3 119.9(2)
C20 C21 Br3 118.6(3)
C21 C22 C23 119.0(3)
C21 C22 H22 120.5
C23 C22 H22 120.5
C24 C23 C22 121.1(3)
C24 C23 H23 119.4
C22 C23 H23 119.4
C23 C24 C19 118.1(3)
C23 C24 C25 122.2(3)
C19 C24 C25 119.6(3)
C24 C25 C26 121.2(3)
C24 C25 C34 120.8(3)
C26 C25 C34 88.8(2)
C24 C25 H25 108.1
C26 C25 H25 108.1
C34 C25 H25 108.1
C27 C26 C25 118.6(3)
C27 C26 C35 117.9(3)
C25 C26 C35 90.2(2)
C27 C26 H26 109.6
C25 C26 H26 109.6
C35 C26 H26 109.6
O6 C27 O5 124.3(3)
O6 C27 C26 122.4(3)
O5 C27 C26 113.2(3)
C29 C28 C33 121.5(3)
C29 C28 H28 119.2
C33 C28 H28 119.2
C30 C29 C28 119.5(3)
C30 C29 H29 120.3
C28 C29 H29 120.3
C29 C30 C31 121.3(3)
C29 C30 Br4 120.7(2)
C31 C30 Br4 118.0(3)
C32 C31 C30 118.8(3)
C32 C31 H31 120.6
C30 C31 H31 120.6
C31 C32 C33 121.7(3)
C31 C32 H32 119.1
C33 C32 H32 119.1
C28 C33 C32 117.2(3)
C28 C33 C34 119.0(3)
C32 C33 C34 123.7(3)
C33 C34 C25 119.7(3)
C33 C34 C35 113.1(3)
C25 C34 C35 88.1(2)
C33 C34 H34 111.3
C25 C34 H34 111.3
C35 C34 H34 111.3
C36 C35 C26 114.9(3)
C36 C35 C34 109.0(3)
C26 C35 C34 88.6(2)
C36 C35 H35 113.9
C26 C35 H35 113.9
C34 C35 H35 113.9
O8 C36 O7 124.6(3)
O8 C36 C35 124.0(3)
O7 C36 C35 111.2(3)
O9A C37A C38A 105.5(4)
O9A C37A H37A 110.6
C38A C37A H37A 110.6
O9A C37A H37B 110.6
C38A C37A H37B 110.6
H37A C37A H37B 108.8
O9B C37B C38B 108.8(14)
O9B C37B H37C 109.9
C38B C37B H37C 109.9
O9B C37B H37D 109.9
C38B C37B H37D 109.9
H37C C37B H37D 108.3
C37A C38A C39A 100.0(5)
C37A C38A H38A 111.8
C39A C38A H38A 111.8
C37A C38A H38B 111.8
C39A C38A H38B 111.8
H38A C38A H38B 109.5
C37B C38B C39B 104.0(14)
C37B C38B H38C 111.0
C39B C38B H38C 111.0
C37B C38B H38D 111.0
C39B C38B H38D 111.0
H38C C38B H38D 109.0
C38A C39A C40A 103.0(5)
C38A C39A H39A 111.2
C40A C39A H39A 111.2
C38A C39A H39B 111.2
C40A C39A H39B 111.2
H39A C39A H39B 109.1
C40B C39B C38B 104.3(13)
C40B C39B H39C 110.9
C38B C39B H39C 110.9
C40B C39B H39D 110.9
C38B C39B H39D 110.9
H39C C39B H39D 108.9
O9A C40A C39A 105.4(5)
O9A C40A H40A 110.7
C39A C40A H40A 110.7
O9A C40A H40B 110.7
C39A C40A H40B 110.7
H40A C40A H40B 108.8
O9B C40B C39B 105.9(12)
O9B C40B H40C 110.6
C39B C40B H40C 110.6
O9B C40B H40D 110.6
C39B C40B H40D 110.6
H40C C40B H40D 108.7
O10 C41 C42 100.3(10)
C41 C42 C43 103.7(11)
C44 C43 C42 106.0(12)
O10 C44 C43 99.3(11)

loop_
_geom_bond_atom_site_label_1
_geom_bond_atom_site_label_2
_geom_bond_distance
Br1 C3 1.899(3)
Br2 C12 1.903(3)
Br3 C21 1.900(3)
Br4 C30 1.904(3)
O1 C9 1.321(4)
O1 H1 0.8400
O2 C9 1.222(4)
O3 C18 1.327(4)
O3 H3 0.8400
O4 C18 1.216(4)
O5 C27 1.312(4)
O5 H5 0.8400
O6 C27 1.228(4)
O7 C36 1.327(4)
O7 H7 0.8400
O8 C36 1.208(4)
O9A C40A 1.416(3)
O9A C37A 1.419(3)
O9B C40B 1.411(3)
O9B C37B 1.412(3)
O10 C44 1.411(3)
O10 C41 1.414(3)
C1 C2 1.385(5)
C1 C6 1.396(5)
C1 H1A 0.9500
C2 C3 1.384(5)
C2 H2 0.9500
C3 C4 1.383(5)
C4 C5 1.393(5)
C4 H4 0.9500
C5 C6 1.399(5)
C5 H5A 0.9500
C6 C7 1.506(4)
C7 C8 1.568(4)
C7 C16 1.586(4)
C7 H7A 1.0000
C8 C9 1.500(5)
C8 C17 1.570(4)
C8 H8 1.0000
C10 C15 1.390(5)
C10 C11 1.392(5)
C10 H10 0.9500
C11 C12 1.372(5)
C11 H11 0.9500
C12 C13 1.372(5)
C13 C14 1.394(5)
C13 H13 0.9500
C14 C15 1.391(5)
C14 H14 0.9500
C15 C16 1.498(4)
C16 C17 1.536(4)
C16 H16 1.0000
C17 C18 1.500(5)
C17 H17 1.0000
C19 C20 1.384(5)
C19 C24 1.392(5)
C19 H19 0.9500
C20 C21 1.389(5)
C20 H20 0.9500
C21 C22 1.370(5)
C22 C23 1.398(5)
C22 H22 0.9500
C23 C24 1.387(4)
C23 H23 0.9500
C24 C25 1.498(4)
C25 C26 1.548(4)
C25 C34 1.576(4)
C25 H25 1.0000
C26 C27 1.501(4)
C26 C35 1.549(4)
C26 H26 1.0000
C28 C29 1.377(5)
C28 C33 1.398(4)
C28 H28 0.9500
C29 C30 1.370(5)
C29 H29 0.9500
C30 C31 1.383(5)
C31 C32 1.381(5)
C31 H31 0.9500
C32 C33 1.401(5)
C32 H32 0.9500
C33 C34 1.504(4)
C34 C35 1.582(4)
C34 H34 1.0000
C35 C36 1.495(4)
C35 H35 1.0000
C37A C38A 1.500(3)
C37A H37A 0.9900
C37A H37B 0.9900
C37B C38B 1.501(3)
C37B H37C 0.9900
C37B H37D 0.9900
C38A C39A 1.501(3)
C38A H38A 0.9900
C38A H38B 0.9900
C38B C39B 1.501(3)
C38B H38C 0.9900
C38B H38D 0.9900
C39A C40A 1.504(3)
C39A H39A 0.9900
C39A H39B 0.9900
C39B C40B 1.501(3)
C39B H39C 0.9900
C39B H39D 0.9900
C40A H40A 0.9900
C40A H40B 0.9900
C40B H40C 0.9900
C40B H40D 0.9900
C41 C42 1.503(3)
C42 C43 1.504(3)
C43 C44 1.502(3)

loop_
_geom_hbond_atom_site_label_D
_geom_hbond_atom_site_label_H
_geom_hbond_atom_site_label_A
_geom_hbond_distance_DH
_geom_hbond_distance_HA
_geom_hbond_distance_DA
_geom_hbond_angle_DHA
_geom_hbond_site_symmetry_A
O1 H1 O4 0.84 1.99 2.753(4) 150.6 2_765
O3 H3 O2 0.84 1.82 2.632(3) 161.8 2_765
O5 H5 O6 0.84 1.78 2.612(3) 168.9 2_755
O7 H7 O9B 0.84 1.77 2.607(16) 170.4 1_645
O7 H7 O9A 0.84 1.81 2.603(5) 155.9 1_645

loop_
_geom_torsion_atom_site_label_1
_geom_torsion_atom_site_label_2
_geom_torsion_atom_site_label_3
_geom_torsion_atom_site_label_4
_geom_torsion
C6 C1 C2 C3 -0.4(5)
C1 C2 C3 C4 -0.1(5)
C1 C2 C3 Br1 178.5(2)
C2 C3 C4 C5 -0.2(5)
Br1 C3 C4 C5 -178.8(2)
C3 C4 C5 C6 1.0(5)
C2 C1 C6 C5 1.2(5)
C2 C1 C6 C7 179.5(3)
C4 C5 C6 C1 -1.5(5)
C4 C5 C6 C7 -179.7(3)
C1 C6 C7 C8 156.3(3)
C5 C6 C7 C8 -25.4(4)
C1 C6 C7 C16 -102.2(3)
C5 C6 C7 C16 76.1(4)
C6 C7 C8 C9 -145.8(3)
C16 C7 C8 C9 95.7(3)
C6 C7 C8 C17 102.4(3)
C16 C7 C8 C17 -16.0(2)
C7 C8 C9 O2 -42.5(4)
C17 C8 C9 O2 54.3(4)
C7 C8 C9 O1 139.4(3)
C17 C8 C9 O1 -123.8(3)
C15 C10 C11 C12 -0.5(6)
C10 C11 C12 C13 -0.2(5)
C10 C11 C12 Br2 178.2(3)
C11 C12 C13 C14 0.3(5)
Br2 C12 C13 C14 -178.0(3)
C12 C13 C14 C15 0.2(5)
C11 C10 C15 C14 1.0(5)
C11 C10 C15 C16 -179.8(3)
C13 C14 C15 C10 -0.8(5)
C13 C14 C15 C16 180.0(3)
C10 C15 C16 C17 -172.7(3)
C14 C15 C16 C17 6.5(5)
C10 C15 C16 C7 78.4(4)
C14 C15 C16 C7 -102.4(4)
C6 C7 C16 C15 25.4(4)
C8 C7 C16 C15 143.1(3)
C6 C7 C16 C17 -101.3(3)
C8 C7 C16 C17 16.4(2)
C15 C16 C17 C18 99.8(4)
C7 C16 C17 C18 -135.6(3)
C15 C16 C17 C8 -140.9(3)
C7 C16 C17 C8 -16.4(2)
C9 C8 C17 C18 24.9(4)
C7 C8 C17 C18 138.4(3)
C9 C8 C17 C16 -96.9(3)
C7 C8 C17 C16 16.6(2)
C16 C17 C18 O4 -19.5(5)
C8 C17 C18 O4 -124.5(4)
C16 C17 C18 O3 156.9(3)
C8 C17 C18 O3 51.9(4)
C24 C19 C20 C21 0.6(6)
C19 C20 C21 C22 -0.5(5)
C19 C20 C21 Br3 -179.9(3)
C20 C21 C22 C23 0.3(5)
Br3 C21 C22 C23 179.6(2)
C21 C22 C23 C24 -0.1(5)
C22 C23 C24 C19 0.2(5)
C22 C23 C24 C25 176.7(3)
C20 C19 C24 C23 -0.4(5)
C20 C19 C24 C25 -177.0(3)
C23 C24 C25 C26 24.7(4)
C19 C24 C25 C26 -158.9(3)
C23 C24 C25 C34 134.1(3)
C19 C24 C25 C34 -49.5(4)
C24 C25 C26 C27 -96.1(3)
C34 C25 C26 C27 138.1(3)
C24 C25 C26 C35 141.6(3)
C34 C25 C26 C35 15.8(2)
C25 C26 C27 O6 24.1(4)
C35 C26 C27 O6 131.3(3)
C25 C26 C27 O5 -159.1(3)
C35 C26 C27 O5 -52.0(4)
C33 C28 C29 C30 0.9(6)
C28 C29 C30 C31 -0.2(6)
C28 C29 C30 Br4 179.8(3)
C29 C30 C31 C32 -0.3(6)
Br4 C30 C31 C32 179.6(3)
C30 C31 C32 C33 0.2(6)
C29 C28 C33 C32 -1.1(5)
C29 C28 C33 C34 176.0(3)
C31 C32 C33 C28 0.5(5)
C31 C32 C33 C34 -176.4(3)
C28 C33 C34 C25 145.9(3)
C32 C33 C34 C25 -37.2(5)
C28 C33 C34 C35 -112.5(3)
C32 C33 C34 C35 64.4(4)
C24 C25 C34 C33 -26.0(4)
C26 C25 C34 C33 100.2(3)
C24 C25 C34 C35 -141.7(3)
C26 C25 C34 C35 -15.4(2)
C27 C26 C35 C36 -28.3(4)
C25 C26 C35 C36 94.6(3)
C27 C26 C35 C34 -138.7(3)
C25 C26 C35 C34 -15.7(2)
C33 C34 C35 C36 137.8(3)
C25 C34 C35 C36 -100.5(3)
C33 C34 C35 C26 -106.2(3)
C25 C34 C35 C26 15.4(2)
C26 C35 C36 O8 -19.0(5)
C34 C35 C36 O8 78.5(4)
C26 C35 C36 O7 165.1(3)
C34 C35 C36 O7 -97.4(3)
C40A O9A C37A C38A 20.5(6)
C40B O9B C37B C38B -22(2)
O9A C37A C38A C39A -36.9(6)
O9B C37B C38B C39B 3(3)
C37A C38A C39A C40A 39.0(7)
C37B C38B C39B C40B 16(3)
C37A O9A C40A C39A 5.0(7)
C38A C39A C40A O9A -28.2(8)
C37B O9B C40B C39B 32.0(18)
C38B C39B C40B O9B -29(2)
C44 O10 C41 C42 -48.2(15)
O10 C41 C42 C43 27.6(19)
C41 C42 C43 C44 -1(2)
C41 O10 C44 C43 47.1(16)
C42 C43 C44 O10 -26(2)
